data_4508075
loop_
_publ_author_name
'Vrdoljak, Vi\<snja'
'Prugove\<cki, Biserka'
'Matkovi\'c-\<Calogovi\'c, Dubravka'
'Hrenar, Tomica'
'Dreos, Renata'
'Siega, Patrizia'

_publ_section_title
;
 Three Polymorphic Forms of a Monomeric Mo(VI) Complex: Building Blocks
 for Two Metal--Organic Supramolecular Isomers. Intermolecular
 Interactions and Ligand Substituent Effects
;
_journal_issue 8
_journal_name_full 'Crystal Growth &amp; Design'
_journal_page_first 3773
_journal_paper_doi 10.1021/cg400782c
_journal_volume 13
_journal_year 2013
_chemical_formula_sum 'C30.5 H27 Cl5 Mo2 N6 O10'
_chemical_formula_weight 1006.71
_chemical_name_systematic
;
cyclo-(tetrakis(2-oxo-4-methoxybenzaldehyde isonicotinylhydrazonato-O,O',N,N')
tetrakis(cis-dioxo molybdenum(VI))-dichloromethane(1/2.5)
;
_space_group_IT_number 15
_symmetry_cell_setting monoclinic
_symmetry_space_group_name_Hall '-C 2yc'
_symmetry_space_group_name_H-M 'C 1 2/c 1'
_atom_sites_solution_hydrogens geom
_atom_sites_solution_primary direct
_atom_sites_solution_secondary difmap
_audit_creation_method SHELXL-97
_cell_angle_alpha 90.00
_cell_angle_beta 90.607(2)
_cell_angle_gamma 90.00
_cell_formula_units_Z 8
_cell_length_a 28.8951(7)
_cell_length_b 9.6243(2)
_cell_length_c 27.6282(6)
_cell_measurement_reflns_used 41499
_cell_measurement_temperature 150(2)
_cell_measurement_theta_max 32.3145
_cell_measurement_theta_min 4.1032
_cell_volume 7682.8(3)
_computing_cell_refinement 'CrysAlis RED (Oxford Diffraction,2008)'
_computing_data_collection 'CrysAlis CCD (Oxford Diffraction,2008)'
_computing_data_reduction 'CrysAlis RED (Oxford Diffraction,2008)'
_computing_molecular_graphics 'PLATON98 (Spek, 2008)'
_computing_publication_material 'SHELXL97 (Sheldrick, 2008)'
_computing_structure_refinement 'SHELXL-97 (Sheldrick, 1997)'
_computing_structure_solution 'SHELXS-97 (Sheldrick, 1990)'
_diffrn_ambient_temperature 150(2)
_diffrn_measured_fraction_theta_full 0.996
_diffrn_measured_fraction_theta_max 0.996
_diffrn_measurement_device_type 'Xcalibur, Sapphire3'
_diffrn_measurement_method '\w scans'
_diffrn_radiation_monochromator graphite
_diffrn_radiation_source 'Enhance (Mo) X-ray Source'
_diffrn_radiation_type MoK\a
_diffrn_radiation_wavelength 0.71073
_diffrn_reflns_av_R_equivalents 0.0302
_diffrn_reflns_av_sigmaI/netI 0.0260
_diffrn_reflns_limit_h_max 38
_diffrn_reflns_limit_h_min -38
_diffrn_reflns_limit_k_max 12
_diffrn_reflns_limit_k_min -12
_diffrn_reflns_limit_l_max 36
_diffrn_reflns_limit_l_min -36
_diffrn_reflns_number 38231
_diffrn_reflns_theta_full 28.00
_diffrn_reflns_theta_max 28.00
_diffrn_reflns_theta_min 4.11
_exptl_absorpt_coefficient_mu 1.062
_exptl_absorpt_correction_T_max 1.00000
_exptl_absorpt_correction_T_min 0.95999
_exptl_crystal_colour orange
_exptl_crystal_density_diffrn 1.741
_exptl_crystal_density_method 'not measured'
_exptl_crystal_description plate
_exptl_crystal_F_000 4008
_exptl_crystal_size_max 0.30
_exptl_crystal_size_mid 0.26
_exptl_crystal_size_min 0.15
_refine_diff_density_max 0.839
_refine_diff_density_min -0.581
_refine_diff_density_rms 0.077
_refine_ls_extinction_method none
_refine_ls_goodness_of_fit_ref 1.048
_refine_ls_hydrogen_treatment mixed
_refine_ls_matrix_type full
_refine_ls_number_parameters 545
_refine_ls_number_reflns 9249
_refine_ls_number_restraints 15
_refine_ls_restrained_S_all 1.052
_refine_ls_R_factor_all 0.0417
_refine_ls_R_factor_gt 0.0340
_refine_ls_shift/su_max 0.001
_refine_ls_shift/su_mean 0.000
_refine_ls_structure_factor_coef Fsqd
_refine_ls_weighting_details 'calc w=1/[\s^2^(Fo^2^)+(0.0296P)^2^+22.4776P] where P=(Fo^2^+2Fc^2^)/3'
_refine_ls_weighting_scheme calc
_refine_ls_wR_factor_gt 0.0754
_refine_ls_wR_factor_ref 0.0789
_reflns_number_gt 8134
_reflns_number_total 9249
_reflns_threshold_expression >2sigma(I)
_cod_data_source_file cg400782c_si_005.cif
_cod_data_source_block shelxl
_cod_original_formula_sum 'C30.50 H27 Cl5 Mo2 N6 O10'
_cod_database_code 4508075

loop_
_symmetry_equiv_pos_as_xyz
'x, y, z'
'-x, y, -z+1/2'
'x+1/2, y+1/2, z'
'-x+1/2, y+1/2, -z+1/2'
'-x, -y, -z'
'x, -y, z-1/2'
'-x+1/2, -y+1/2, -z'
'x+1/2, -y+1/2, z-1/2'

loop_
_atom_site_label
_atom_site_type_symbol
_atom_site_fract_x
_atom_site_fract_y
_atom_site_fract_z
_atom_site_U_iso_or_equiv
_atom_site_adp_type
_atom_site_occupancy
_atom_site_symmetry_multiplicity
_atom_site_calc_flag
_atom_site_refinement_flags
_atom_site_disorder_assembly
_atom_site_disorder_group
Mo11 Mo 0.224634(7) 0.11877(2) 0.201018(7) 0.02090(6) Uani 1 1 d . . .
Mo21 Mo -0.049298(7) 0.18539(2) 0.016626(7) 0.01880(6) Uani 1 1 d . . .
O11 O 0.27393(6) 0.0668(2) 0.22988(7) 0.0309(4) Uani 1 1 d . . .
O12 O 0.23273(7) 0.28726(19) 0.18433(7) 0.0300(4) Uani 1 1 d . . .
O13 O 0.23232(6) 0.01763(18) 0.14115(6) 0.0238(4) Uani 1 1 d . . .
O14 O 0.18433(6) 0.15949(18) 0.25807(6) 0.0244(4) Uani 1 1 d . . .
O15 O 0.30021(7) -0.3054(2) 0.03960(7) 0.0376(5) Uani 1 1 d . . .
O21 O -0.02080(6) 0.21831(19) -0.03580(6) 0.0274(4) Uani 1 1 d . . .
O22 O -0.06984(6) 0.01997(18) 0.01170(6) 0.0259(4) Uani 1 1 d . . .
O23 O -0.10447(6) 0.29413(17) 0.00616(6) 0.0224(4) Uani 1 1 d . . .
O24 O 0.00624(6) 0.14477(17) 0.05869(6) 0.0226(4) Uani 1 1 d . . .
O25 O -0.21087(6) 0.62603(19) -0.04656(7) 0.0317(4) Uani 1 1 d . . .
N11 N 0.18740(7) -0.0763(2) 0.22076(7) 0.0210(4) Uani 1 1 d . . .
N12 N 0.15745(7) -0.0669(2) 0.25999(7) 0.0241(4) Uani 1 1 d . . .
N13 N 0.08271(7) 0.1621(2) 0.40292(7) 0.0227(4) Uani 1 1 d . . .
N21 N -0.02715(7) 0.3835(2) 0.05261(7) 0.0195(4) Uani 1 1 d . . .
N22 N 0.01165(7) 0.3743(2) 0.08286(8) 0.0233(4) Uani 1 1 d . . .
N23 N 0.14924(7) 0.1516(2) 0.16260(8) 0.0238(4) Uani 1 1 d . . .
C11 C 0.19443(8) -0.1987(3) 0.20324(9) 0.0221(5) Uani 1 1 d . . .
H11 H 0.1797 -0.2755 0.2182 0.027 Uiso 1 1 calc R . .
C13 C 0.13089(9) 0.0962(3) 0.31908(9) 0.0230(5) Uani 1 1 d . . .
C12 C 0.15898(8) 0.0590(3) 0.27638(9) 0.0232(5) Uani 1 1 d . . .
C14 C 0.13754(9) 0.2224(3) 0.34221(9) 0.0238(5) Uani 1 1 d . . .
H14 H 0.1587 0.2884 0.3298 0.029 Uiso 1 1 calc R . .
C15 C 0.11282(8) 0.2508(3) 0.38374(9) 0.0230(5) Uani 1 1 d . . .
H15 H 0.1176 0.3378 0.3993 0.028 Uiso 1 1 calc R . .
C16 C 0.07514(10) 0.0414(3) 0.37942(10) 0.0302(6) Uani 1 1 d . . .
H16 H 0.0530 -0.0215 0.3921 0.036 Uiso 1 1 calc R . .
C17 C 0.09803(10) 0.0052(3) 0.33776(10) 0.0317(6) Uani 1 1 d . . .
H17 H 0.0915 -0.0805 0.3220 0.038 Uiso 1 1 calc R . .
C18 C 0.24059(8) -0.1178(3) 0.13246(9) 0.0214(5) Uani 1 1 d . . .
C19 C 0.22329(8) -0.2247(3) 0.16227(9) 0.0219(5) Uani 1 1 d . . .
C110 C 0.23352(9) -0.3627(3) 0.14993(9) 0.0257(5) Uani 1 1 d . . .
H110 H 0.2222 -0.4358 0.1696 0.031 Uiso 1 1 calc R . .
C111 C 0.25971(9) -0.3951(3) 0.10982(10) 0.0289(6) Uani 1 1 d . . .
H111 H 0.2671 -0.4890 0.1026 0.035 Uiso 1 1 calc R . .
C113 C 0.26553(9) -0.1501(3) 0.09133(9) 0.0245(5) Uani 1 1 d . . .
H113 H 0.2761 -0.0779 0.0708 0.029 Uiso 1 1 calc R . .
C114 C 0.31408(11) -0.4431(3) 0.02728(13) 0.0469(8) Uani 1 1 d . . .
H11A H 0.3321 -0.4408 -0.0026 0.070 Uiso 1 1 calc R . .
H11B H 0.2866 -0.5012 0.0224 0.070 Uiso 1 1 calc R . .
H11C H 0.3331 -0.4818 0.0536 0.070 Uiso 1 1 calc R . .
C21 C -0.04330(8) 0.5073(2) 0.04550(9) 0.0210(5) Uani 1 1 d . . .
H21 H -0.0269 0.5836 0.0592 0.025 Uiso 1 1 calc R . .
C22 C 0.02617(8) 0.2470(3) 0.08289(9) 0.0222(5) Uani 1 1 d . . .
C23 C 0.06819(9) 0.2124(3) 0.11154(9) 0.0236(5) Uani 1 1 d . . .
C24 C 0.08808(9) 0.0822(3) 0.10844(9) 0.0245(5) Uani 1 1 d . . .
H24 H 0.0744 0.0118 0.0889 0.029 Uiso 1 1 calc R . .
C25 C 0.12832(9) 0.0569(3) 0.13448(9) 0.0258(5) Uani 1 1 d . . .
H25 H 0.1419 -0.0328 0.1323 0.031 Uiso 1 1 calc R . .
C26 C 0.12907(10) 0.2758(3) 0.16598(11) 0.0359(7) Uani 1 1 d . . .
H26 H 0.1430 0.3439 0.1863 0.043 Uiso 1 1 calc R . .
C27 C 0.08900(10) 0.3101(3) 0.14134(12) 0.0373(7) Uani 1 1 d . . .
H27 H 0.0758 0.3999 0.1448 0.045 Uiso 1 1 calc R . .
C28 C -0.11451(8) 0.4301(2) 0.00091(8) 0.0202(5) Uani 1 1 d . . .
C29 C -0.08449(8) 0.5354(2) 0.01825(8) 0.0197(5) Uani 1 1 d . . .
C210 C -0.09755(9) 0.6746(3) 0.01111(9) 0.0243(5) Uani 1 1 d . . .
H210 H -0.0774 0.7463 0.0220 0.029 Uiso 1 1 calc R . .
C211 C -0.13868(9) 0.7100(3) -0.01110(9) 0.0249(5) Uani 1 1 d . . .
H211 H -0.1466 0.8048 -0.0162 0.030 Uiso 1 1 calc R . .
C212 C -0.16860(9) 0.6039(3) -0.02609(9) 0.0236(5) Uani 1 1 d . . .
C213 C -0.15638(9) 0.4652(3) -0.02030(9) 0.0248(5) Uani 1 1 d . . .
H213 H -0.1769 0.3942 -0.0310 0.030 Uiso 1 1 calc R . .
C112 C 0.27502(9) -0.2876(3) 0.08011(9) 0.0275(5) Uani 1 1 d . . .
C214 C -0.22335(10) 0.7635(3) -0.06028(10) 0.0319(6) Uani 1 1 d . . .
H21A H -0.2547 0.7632 -0.0743 0.048 Uiso 1 1 calc R . .
H21B H -0.2015 0.7981 -0.0843 0.048 Uiso 1 1 calc R . .
H21C H -0.2225 0.8238 -0.0317 0.048 Uiso 1 1 calc R . .
Cl1A Cl -0.15453(6) 0.6608(3) 0.11942(9) 0.0897(8) Uani 0.733(6) 1 d PD A 1
Cl2A Cl -0.07289(6) 0.5962(3) 0.17311(8) 0.0923(9) Uani 0.733(6) 1 d PD A 1
C1A C -0.13229(18) 0.6288(7) 0.1772(2) 0.0608(19) Uani 0.733(6) 1 d PD A 1
H1A H -0.1480 0.5475 0.1916 0.073 Uiso 0.733(6) 1 calc PR A 1
H1B H -0.1377 0.7103 0.1983 0.073 Uiso 0.733(6) 1 calc PR A 1
Cl1B Cl -0.1230(6) 0.6260(7) 0.1399(4) 0.185(9) Uani 0.267(6) 1 d PD A 2
Cl2B Cl -0.0698(3) 0.5051(10) 0.2200(6) 0.209(9) Uani 0.267(6) 1 d PD A 2
C1B C -0.1155(7) 0.607(2) 0.2022(5) 0.102(10) Uani 0.267(6) 1 d PD A 2
H1B1 H -0.1114 0.6999 0.2167 0.122 Uiso 0.267(6) 1 calc PR A 2
H1B2 H -0.1441 0.5663 0.2157 0.122 Uiso 0.267(6) 1 calc PR A 2
C2A C -0.0489(3) 0.2957(13) -0.1435(3) 0.041(3) Uani 0.50 1 d PD B 3
H2A1 H -0.0282 0.3648 -0.1279 0.049 Uiso 0.50 1 calc PR B 3
H2A2 H -0.0366 0.2016 -0.1365 0.049 Uiso 0.50 1 calc PR B 3
Cl3A Cl -0.10489(19) 0.3118(6) -0.12098(12) 0.0478(6) Uani 0.50 1 d PD B 3
Cl4A Cl -0.05146(11) 0.3235(4) -0.20550(8) 0.0983(10) Uani 0.50 1 d PD B 3
C2B C -0.0430(4) 0.2979(19) -0.1493(6) 0.093(6) Uani 0.50 1 d PD C 4
H2B1 H -0.0308 0.3891 -0.1597 0.112 Uiso 0.50 1 calc PR C 4
H2B2 H -0.0259 0.2696 -0.1196 0.112 Uiso 0.50 1 calc PR C 4
Cl3B Cl -0.1016(2) 0.3144(7) -0.1361(2) 0.114(2) Uani 0.50 1 d PD C 4
Cl4B Cl -0.03371(16) 0.1765(4) -0.19440(12) 0.1293(14) Uani 0.50 1 d PD C 4
Cl5 Cl 0.02458(16) 0.0601(6) 0.22581(14) 0.1499(16) Uani 0.50 1 d PD . 5
Cl6 Cl -0.02153(18) 0.3060(6) 0.2260(3) 0.202(3) Uani 0.50 1 d PD . 5
C3 C 0.0063(7) 0.1887(15) 0.2666(4) 0.150 Uiso 0.50 1 d PD . 5

loop_
_atom_site_aniso_label
_atom_site_aniso_U_11
_atom_site_aniso_U_22
_atom_site_aniso_U_33
_atom_site_aniso_U_23
_atom_site_aniso_U_13
_atom_site_aniso_U_12
Mo11 0.02117(10) 0.02069(10) 0.02083(10) -0.00035(8) 0.00017(8) -0.00016(8)
Mo21 0.02015(10) 0.01538(10) 0.02088(10) -0.00035(8) 0.00138(7) -0.00033(8)
O11 0.0254(9) 0.0374(11) 0.0299(10) 0.0009(8) -0.0022(7) 0.0002(8)
O12 0.0319(10) 0.0242(9) 0.0340(10) -0.0010(8) 0.0031(8) -0.0029(8)
O13 0.0298(9) 0.0211(8) 0.0207(8) 0.0019(7) 0.0038(7) 0.0052(7)
O14 0.0273(9) 0.0237(9) 0.0223(8) -0.0036(7) 0.0027(7) -0.0022(7)
O15 0.0362(11) 0.0378(11) 0.0390(11) -0.0131(9) 0.0158(9) -0.0018(9)
O21 0.0290(9) 0.0284(9) 0.0249(9) 0.0002(7) 0.0036(7) -0.0018(8)
O22 0.0303(9) 0.0180(8) 0.0296(9) -0.0020(7) 0.0031(7) 0.0005(7)
O23 0.0223(8) 0.0167(8) 0.0283(9) 0.0008(7) -0.0016(7) -0.0008(7)
O24 0.0222(8) 0.0187(8) 0.0270(9) -0.0015(7) 0.0004(7) 0.0024(7)
O25 0.0294(10) 0.0228(9) 0.0426(11) 0.0013(8) -0.0121(8) 0.0027(8)
N11 0.0219(10) 0.0228(10) 0.0183(9) -0.0001(8) 0.0011(8) 0.0018(8)
N12 0.0279(11) 0.0247(11) 0.0198(10) -0.0007(8) 0.0037(8) 0.0003(9)
N13 0.0234(10) 0.0204(10) 0.0244(10) -0.0031(8) 0.0029(8) 0.0006(8)
N21 0.0174(9) 0.0191(9) 0.0220(10) 0.0000(8) -0.0004(7) -0.0002(8)
N22 0.0191(10) 0.0222(10) 0.0285(11) 0.0008(9) -0.0034(8) 0.0022(8)
N23 0.0246(10) 0.0225(10) 0.0242(10) -0.0010(8) -0.0009(8) 0.0045(8)
C11 0.0251(12) 0.0207(11) 0.0206(11) 0.0015(9) -0.0008(9) 0.0018(10)
C13 0.0246(12) 0.0244(12) 0.0198(11) -0.0017(10) 0.0001(9) 0.0023(10)
C12 0.0237(12) 0.0253(12) 0.0205(11) 0.0008(10) -0.0009(9) 0.0000(10)
C14 0.0245(12) 0.0230(12) 0.0240(12) 0.0004(10) 0.0002(10) -0.0019(10)
C15 0.0260(12) 0.0201(11) 0.0229(12) -0.0032(10) 0.0002(9) -0.0007(10)
C16 0.0338(14) 0.0234(13) 0.0336(14) -0.0067(11) 0.0103(11) -0.0072(11)
C17 0.0360(15) 0.0243(13) 0.0351(15) -0.0100(11) 0.0088(12) -0.0055(11)
C18 0.0198(11) 0.0230(12) 0.0213(11) -0.0033(10) -0.0033(9) 0.0034(9)
C19 0.0226(11) 0.0233(12) 0.0198(11) -0.0026(9) -0.0027(9) 0.0034(9)
C110 0.0271(12) 0.0224(12) 0.0274(13) -0.0035(10) -0.0021(10) -0.0007(10)
C111 0.0266(13) 0.0257(13) 0.0344(14) -0.0106(11) -0.0007(11) 0.0009(10)
C113 0.0228(12) 0.0272(13) 0.0235(12) -0.0011(10) 0.0014(9) 0.0007(10)
C114 0.0418(17) 0.0399(17) 0.060(2) -0.0266(16) 0.0236(15) -0.0089(14)
C21 0.0218(11) 0.0180(11) 0.0233(12) -0.0004(9) 0.0012(9) -0.0027(9)
C22 0.0209(11) 0.0224(12) 0.0233(12) 0.0010(10) 0.0025(9) 0.0008(10)
C23 0.0225(12) 0.0245(12) 0.0238(12) 0.0017(10) 0.0009(9) 0.0033(10)
C24 0.0270(12) 0.0220(12) 0.0244(12) -0.0013(10) -0.0016(10) 0.0010(10)
C25 0.0289(13) 0.0197(11) 0.0289(13) -0.0005(10) -0.0015(10) 0.0048(10)
C26 0.0347(15) 0.0268(14) 0.0460(17) -0.0125(12) -0.0131(13) 0.0071(12)
C27 0.0366(15) 0.0223(13) 0.0527(18) -0.0109(13) -0.0146(13) 0.0101(12)
C28 0.0215(11) 0.0188(11) 0.0203(11) 0.0018(9) 0.0029(9) -0.0003(9)
C29 0.0205(11) 0.0179(11) 0.0207(11) 0.0004(9) 0.0007(9) 0.0000(9)
C210 0.0255(12) 0.0174(11) 0.0300(13) 0.0003(10) -0.0008(10) -0.0030(10)
C211 0.0285(13) 0.0183(11) 0.0278(13) 0.0030(10) 0.0003(10) 0.0018(10)
C212 0.0233(12) 0.0232(12) 0.0242(12) 0.0001(10) -0.0026(9) 0.0017(10)
C213 0.0243(12) 0.0211(12) 0.0288(13) -0.0011(10) -0.0028(10) -0.0015(10)
C112 0.0223(12) 0.0333(14) 0.0268(13) -0.0104(11) 0.0013(10) -0.0004(11)
C214 0.0332(14) 0.0283(14) 0.0340(14) 0.0053(12) -0.0073(11) 0.0060(11)
Cl1A 0.0572(11) 0.131(2) 0.0813(13) -0.0386(13) 0.0022(8) -0.0038(10)
Cl2A 0.0624(11) 0.1143(18) 0.1001(16) -0.0144(13) 0.0008(10) 0.0072(11)
C1A 0.068(4) 0.053(4) 0.063(4) -0.024(4) 0.041(3) -0.023(3)
Cl1B 0.36(2) 0.054(3) 0.140(8) -0.042(5) 0.121(13) -0.043(7)
Cl2B 0.101(5) 0.124(8) 0.40(2) -0.084(11) -0.050(8) 0.008(5)
C1B 0.19(3) 0.042(10) 0.077(15) -0.019(11) 0.037(16) -0.018(14)
C2A 0.049(5) 0.042(6) 0.031(5) 0.005(4) -0.005(4) -0.001(5)
Cl3A 0.0509(14) 0.0405(14) 0.0520(11) 0.0002(9) -0.0008(9) -0.0024(10)
Cl4A 0.100(2) 0.149(3) 0.0453(12) -0.0042(15) 0.0111(12) -0.0069(19)
C2B 0.093(12) 0.101(15) 0.086(12) -0.011(11) -0.024(9) -0.004(11)
Cl3B 0.077(3) 0.049(2) 0.215(7) 0.002(4) -0.024(4) -0.0184(18)
Cl4B 0.197(4) 0.112(3) 0.0803(19) -0.0309(19) 0.061(2) -0.024(3)
Cl5 0.144(3) 0.208(5) 0.099(2) 0.034(3) 0.032(2) 0.017(3)
Cl6 0.150(4) 0.158(4) 0.296(8) 0.082(5) -0.080(4) 0.004(3)

loop_
_atom_type_symbol
_atom_type_description
_atom_type_scat_dispersion_real
_atom_type_scat_dispersion_imag
_atom_type_scat_source
C C 0.0033 0.0016 'International Tables Vol C Tables 4.2.6.8 and 6.1.1.4'
H H 0.0000 0.0000 'International Tables Vol C Tables 4.2.6.8 and 6.1.1.4'
N N 0.0061 0.0033 'International Tables Vol C Tables 4.2.6.8 and 6.1.1.4'
O O 0.0106 0.0060 'International Tables Vol C Tables 4.2.6.8 and 6.1.1.4'
Mo Mo -1.6832 0.6857 'International Tables Vol C Tables 4.2.6.8 and 6.1.1.4'
Cl Cl 0.1484 0.1585 'International Tables Vol C Tables 4.2.6.8 and 6.1.1.4'

loop_
_geom_angle_atom_site_label_1
_geom_angle_atom_site_label_2
_geom_angle_atom_site_label_3
_geom_angle
_geom_angle_site_symmetry_1
_geom_angle_site_symmetry_3
O11 Mo11 O12 106.88(9) . .
O11 Mo11 O13 98.61(8) . .
O12 Mo11 O13 103.32(8) . .
O11 Mo11 O14 100.33(8) . .
O12 Mo11 O14 96.27(8) . .
O13 Mo11 O14 147.37(7) . .
O11 Mo11 N11 92.37(8) . .
O12 Mo11 N11 159.11(8) . .
O13 Mo11 N11 81.13(7) . .
O14 Mo11 N11 71.80(7) . .
O11 Mo11 N23 169.82(9) . .
O12 Mo11 N23 83.30(8) . .
O13 Mo11 N23 78.61(7) . .
O14 Mo11 N23 78.06(7) . .
N11 Mo11 N23 77.55(7) . .
O21 Mo21 O22 106.08(9) . .
O21 Mo21 O23 100.26(8) . .
O22 Mo21 O23 102.04(8) . .
O21 Mo21 O24 97.91(8) . .
O22 Mo21 O24 98.03(8) . .
O23 Mo21 O24 147.89(7) . .
O21 Mo21 N21 94.62(8) . .
O22 Mo21 N21 158.15(8) . .
O23 Mo21 N21 80.58(7) . .
O24 Mo21 N21 71.72(7) . .
O21 Mo21 N13 171.87(8) . 2
O22 Mo21 N13 81.15(8) . 2
O23 Mo21 N13 81.50(7) . 2
O24 Mo21 N13 77.10(7) . 2
N21 Mo21 N13 77.78(7) . 2
C18 O13 Mo11 131.43(15) . .
C12 O14 Mo11 119.18(15) . .
C112 O15 C114 118.1(2) . .
C28 O23 Mo21 136.09(15) . .
C22 O24 Mo21 119.34(15) . .
C212 O25 C214 118.8(2) . .
C11 N11 N12 116.8(2) . .
C11 N11 Mo11 126.67(17) . .
N12 N11 Mo11 116.04(15) . .
C12 N12 N11 108.2(2) . .
C15 N13 C16 117.7(2) . .
C15 N13 Mo21 124.64(16) . 2
C16 N13 Mo21 117.00(17) . 2
C21 N21 N22 115.9(2) . .
C21 N21 Mo21 127.98(16) . .
N22 N21 Mo21 115.84(14) . .
C22 N22 N21 108.6(2) . .
C26 N23 C25 117.1(2) . .
C26 N23 Mo11 118.39(17) . .
C25 N23 Mo11 124.18(16) . .
N11 C11 C19 123.4(2) . .
C14 C13 C17 118.1(2) . .
C14 C13 C12 120.3(2) . .
C17 C13 C12 121.6(2) . .
N12 C12 O14 124.8(2) . .
N12 C12 C13 119.2(2) . .
O14 C12 C13 116.1(2) . .
C13 C14 C15 119.0(2) . .
N13 C15 C14 123.1(2) . .
N13 C16 C17 122.9(2) . .
C16 C17 C13 119.0(2) . .
O13 C18 C113 117.2(2) . .
O13 C18 C19 122.4(2) . .
C113 C18 C19 120.3(2) . .
C110 C19 C18 118.1(2) . .
C110 C19 C11 118.8(2) . .
C18 C19 C11 123.1(2) . .
C111 C110 C19 121.7(2) . .
C110 C111 C112 118.9(2) . .
C18 C113 C112 120.2(2) . .
N21 C21 C29 123.5(2) . .
N22 C22 O24 124.5(2) . .
N22 C22 C23 118.5(2) . .
O24 C22 C23 117.1(2) . .
C24 C23 C27 118.4(2) . .
C24 C23 C22 120.7(2) . .
C27 C23 C22 121.0(2) . .
C23 C24 C25 118.4(2) . .
N23 C25 C24 123.7(2) . .
N23 C26 C27 123.1(3) . .
C26 C27 C23 119.3(2) . .
O23 C28 C213 118.0(2) . .
O23 C28 C29 121.9(2) . .
C213 C28 C29 120.0(2) . .
C210 C29 C28 118.2(2) . .
C210 C29 C21 118.4(2) . .
C28 C29 C21 123.2(2) . .
C211 C210 C29 121.9(2) . .
C210 C211 C212 118.7(2) . .
O25 C212 C213 115.1(2) . .
O25 C212 C211 124.1(2) . .
C213 C212 C211 120.8(2) . .
C28 C213 C212 120.3(2) . .
O15 C112 C113 114.5(2) . .
O15 C112 C111 124.7(2) . .
C113 C112 C111 120.7(2) . .
Cl1A C1A Cl2A 108.9(3) . .
Cl2B C1B Cl1B 115.7(10) . .
Cl4A C2A Cl3A 107.9(5) . .
Cl4B C2B Cl3B 111.7(7) . .
C3 Cl5 C3 34.0(7) 2 .
C3 Cl5 Cl5 58.9(5) 2 2
C3 Cl5 Cl5 48.6(7) . 2
C3 Cl6 C3 32.1(7) 2 .
C3 Cl6 Cl6 68.6(6) 2 2
C3 Cl6 Cl6 40.0(6) . 2
C3 C3 Cl6 106.5(10) 2 2
C3 C3 Cl5 85.2(15) 2 2
Cl6 C3 Cl5 157.3(13) 2 2
C3 C3 Cl5 60.8(13) 2 .
Cl6 C3 Cl5 130.1(16) 2 .
Cl5 C3 Cl5 72.6(7) 2 .
C3 C3 Cl6 41.4(9) 2 .
Cl6 C3 Cl6 71.3(7) 2 .
Cl5 C3 Cl6 109.6(10) 2 .
Cl5 C3 Cl6 100.2(5) . .

loop_
_geom_bond_atom_site_label_1
_geom_bond_atom_site_label_2
_geom_bond_distance
_geom_bond_site_symmetry_2
Mo11 O11 1.7004(18) .
Mo11 O12 1.7028(19) .
Mo11 O13 1.9339(17) .
Mo11 O14 2.0082(17) .
Mo11 N11 2.234(2) .
Mo11 N23 2.434(2) .
Mo21 O21 1.7036(18) .
Mo21 O22 1.7040(17) .
Mo21 O23 1.9264(17) .
Mo21 O24 2.0098(17) .
Mo21 N21 2.241(2) .
Mo21 N13 2.443(2) 2
O13 C18 1.348(3) .
O14 C12 1.317(3) .
O15 C112 1.353(3) .
O15 C114 1.426(4) .
O23 C28 1.348(3) .
O24 C22 1.318(3) .
O25 C212 1.357(3) .
O25 C214 1.421(3) .
N11 C11 1.290(3) .
N11 N12 1.397(3) .
N12 C12 1.294(3) .
N13 C15 1.333(3) .
N13 C16 1.347(3) .
N13 Mo21 2.443(2) 2
N21 C21 1.294(3) .
N21 N22 1.394(3) .
N22 C22 1.295(3) .
N23 C26 1.334(3) .
N23 C25 1.338(3) .
C11 C19 1.435(3) .
C13 C14 1.385(3) .
C13 C17 1.395(4) .
C13 C12 1.483(3) .
C14 C15 1.385(3) .
C16 C17 1.378(4) .
C18 C113 1.387(3) .
C18 C19 1.412(4) .
C19 C110 1.404(3) .
C110 C111 1.384(4) .
C111 C112 1.396(4) .
C113 C112 1.387(4) .
C21 C29 1.427(3) .
C22 C23 1.480(3) .
C23 C24 1.382(3) .
C23 C27 1.383(4) .
C24 C25 1.383(3) .
C26 C27 1.377(4) .
C28 C213 1.380(3) .
C28 C29 1.414(3) .
C29 C210 1.405(3) .
C210 C211 1.375(3) .
C211 C212 1.398(3) .
C212 C213 1.390(3) .
Cl1A C1A 1.743(6) .
Cl2A C1A 1.750(5) .
Cl1B C1B 1.744(9) .
Cl2B C1B 1.710(10) .
C2A Cl4A 1.735(9) .
C2A Cl3A 1.746(8) .
C2B Cl4B 1.732(9) .
C2B Cl3B 1.742(9) .
Cl5 C3 1.54(2) 2
Cl5 C3 1.759(9) .
Cl5 Cl5 1.961(8) 2
Cl6 C3 1.228(17) 2
Cl6 C3 1.780(9) .
Cl6 Cl6 1.811(10) 2
C3 C3 0.99(2) 2
C3 Cl6 1.228(17) 2
C3 Cl5 1.54(2) 2
